data_7121521
loop_
_publ_author_name
'Saito, Yuki'
'Higuchi, Masayuki'
'Yoshioka, Shota'
'Senboku, Hisanori'
'Inokuma, Yasuhide'

_publ_section_title
;
 Bioinspired synthesis of pentalene-based chromophores from an oligoketone
 chain.
;
_journal_issue 50
_journal_name_full 'Chemical communications (Cambridge, England)'
_journal_page_first 6788
_journal_page_last 6791
_journal_paper_doi 10.1039/c8cc02379d
_journal_volume 54
_journal_year 2018
_chemical_formula_moiety 'C14 H18 O2'
_chemical_formula_sum 'C7 H9 O'
_chemical_formula_weight 109.14
_space_group_crystal_system monoclinic
_space_group_IT_number 14
_space_group_name_Hall '-P 2ybc'
_space_group_name_H-M_alt 'P 1 21/c 1'
_symmetry_space_group_name_Hall '-P 2ybc'
_symmetry_space_group_name_H-M 'P 1 21/c 1'
_atom_sites_solution_hydrogens geom
_audit_creation_method SHELXL-2017/1
_audit_update_record
;
2018-03-13 deposited with the CCDC.
2018-04-17 downloaded from the CCDC.
;
_cell_angle_alpha 90
_cell_angle_beta 103.211(7)
_cell_angle_gamma 90
_cell_formula_units_Z 4
_cell_length_a 8.8275(7)
_cell_length_b 6.0025(5)
_cell_length_c 12.1333(9)
_cell_measurement_reflns_used 4688
_cell_measurement_temperature 123(2)
_cell_measurement_theta_max 27.47
_cell_measurement_theta_min 2.37
_cell_volume 625.89(9)
_computing_structure_refinement 'SHELXL-2017/1 (Sheldrick, 2017)'
_diffrn_ambient_temperature 123(2)
_diffrn_detector 'Image Plate'
_diffrn_detector_area_resol_mean 10
_diffrn_detector_type 'Rigaku IP'
_diffrn_measured_fraction_theta_full 0.997
_diffrn_measured_fraction_theta_max 0.997
_diffrn_measurement_device 'four-circle diffractometer'
_diffrn_measurement_device_type RAPID
_diffrn_measurement_method '\w scans'
_diffrn_radiation_monochromator graphite
_diffrn_radiation_probe x-ray
_diffrn_radiation_type MoK\a
_diffrn_radiation_wavelength 0.71075
_diffrn_reflns_av_R_equivalents 0.0210
_diffrn_reflns_av_unetI/netI 0.0173
_diffrn_reflns_Laue_measured_fraction_full 0.997
_diffrn_reflns_Laue_measured_fraction_max 0.997
_diffrn_reflns_limit_h_max 11
_diffrn_reflns_limit_h_min -11
_diffrn_reflns_limit_k_max 7
_diffrn_reflns_limit_k_min -7
_diffrn_reflns_limit_l_max 15
_diffrn_reflns_limit_l_min -15
_diffrn_reflns_number 5773
_diffrn_reflns_point_group_measured_fraction_full 0.997
_diffrn_reflns_point_group_measured_fraction_max 0.997
_diffrn_reflns_theta_full 25.242
_diffrn_reflns_theta_max 27.477
_diffrn_reflns_theta_min 2.370
_diffrn_source 'sealed X-ray tube'
_exptl_absorpt_coefficient_mu 0.076
_exptl_absorpt_correction_T_max 1.0000
_exptl_absorpt_correction_T_min 0.8432
_exptl_absorpt_correction_type multi-scan
_exptl_absorpt_process_details 'ABSCOR(Rigaku, 1995)'
_exptl_crystal_colour colourless
_exptl_crystal_density_diffrn 1.158
_exptl_crystal_density_method 'not measured'
_exptl_crystal_description block
_exptl_crystal_F_000 236
_exptl_crystal_size_max 0.250
_exptl_crystal_size_mid 0.160
_exptl_crystal_size_min 0.110
_refine_diff_density_max 0.208
_refine_diff_density_min -0.237
_refine_diff_density_rms 0.059
_refine_ls_extinction_method none
_refine_ls_goodness_of_fit_ref 1.068
_refine_ls_hydrogen_treatment constr
_refine_ls_matrix_type full
_refine_ls_number_parameters 76
_refine_ls_number_reflns 1432
_refine_ls_number_restraints 0
_refine_ls_restrained_S_all 1.068
_refine_ls_R_factor_all 0.0661
_refine_ls_R_factor_gt 0.0519
_refine_ls_shift/su_max 0.001
_refine_ls_shift/su_mean 0.000
_refine_ls_structure_factor_coef Fsqd
_refine_ls_weighting_details 'w=1/[\s^2^(Fo^2^)+(0.0707P)^2^+0.1251P] where P=(Fo^2^+2Fc^2^)/3'
_refine_ls_weighting_scheme calc
_refine_ls_wR_factor_gt 0.1286
_refine_ls_wR_factor_ref 0.1387
_reflns_Friedel_coverage 0.000
_reflns_number_gt 1133
_reflns_number_total 1432
_reflns_threshold_expression 'I > 2\s(I)'
_cod_data_source_file c8cc02379d2.cif
_cod_data_source_block texray
_cod_depositor_comments 'Adding full bibliography for 7121521--7121523.cif.'
_cod_database_code 7121521
_shelx_shelxl_version_number 2017/1
_shelx_space_group_comment
;
The symmetry employed for this shelxl refinement is uniquely defined
by the following loop, which should always be used as a source of
symmetry information in preference to the above space-group names.
They are only intended as comments.
;
_shelx_estimated_absorpt_t_min 0.981
_shelx_estimated_absorpt_t_max 0.992

loop_
_space_group_symop_operation_xyz
'x, y, z'
'-x, y+1/2, -z+1/2'
'-x, -y, -z'
'x, -y-1/2, z-1/2'

loop_
_atom_site_label
_atom_site_type_symbol
_atom_site_fract_x
_atom_site_fract_y
_atom_site_fract_z
_atom_site_U_iso_or_equiv
_atom_site_adp_type
_atom_site_occupancy
_atom_site_site_symmetry_order
_atom_site_calc_flag
_atom_site_refinement_flags_posn
_atom_site_refinement_flags_adp
C1 C 0.69538(15) 0.0478(2) 0.97891(12) 0.0396(3) Uani 1 1 d . .
C2 C 0.74418(15) -0.1304(2) 1.07225(11) 0.0412(4) Uani 1 1 d . .
C3 C 0.40955(16) 0.2008(2) 0.90108(11) 0.0402(3) Uani 1 1 d . .
C4 C 0.52584(14) 0.0784(2) 0.96287(10) 0.0354(3) Uani 1 1 d . .
O1 O 0.78258(12) 0.1387(2) 0.92882(10) 0.0598(4) Uani 1 1 d . .
C5 C 0.8276(2) -0.3237(3) 1.02825(17) 0.0615(5) Uani 1 1 d . .
H1 H 0.860345 -0.433839 1.088601 0.092 Uiso 1 1 calc R U
H2 H 0.919189 -0.266803 1.004413 0.092 Uiso 1 1 calc R U
H3 H 0.756617 -0.393814 0.963619 0.092 Uiso 1 1 calc R U
C6 C 0.8535(2) -0.0217(3) 1.17498(15) 0.0617(5) Uani 1 1 d . .
H4 H 0.799951 0.103011 1.201880 0.093 Uiso 1 1 calc R U
H5 H 0.946874 0.033278 1.152980 0.093 Uiso 1 1 calc R U
H6 H 0.883320 -0.131980 1.235614 0.093 Uiso 1 1 calc R U
C7 C 0.4214(2) 0.3790(3) 0.81798(16) 0.0665(5) Uani 1 1 d . .
H7 H 0.395501 0.523113 0.846908 0.100 Uiso 1 1 calc R U
H8 H 0.348687 0.347291 0.745683 0.100 Uiso 1 1 calc R U
H9 H 0.527795 0.383824 0.806710 0.100 Uiso 1 1 calc R U

loop_
_atom_site_aniso_label
_atom_site_aniso_U_11
_atom_site_aniso_U_22
_atom_site_aniso_U_33
_atom_site_aniso_U_23
_atom_site_aniso_U_13
_atom_site_aniso_U_12
C1 0.0357(7) 0.0405(7) 0.0418(7) -0.0057(6) 0.0075(6) -0.0029(5)
C2 0.0347(7) 0.0412(7) 0.0438(7) -0.0036(6) 0.0005(6) 0.0044(5)
C3 0.0432(7) 0.0373(7) 0.0376(6) 0.0014(5) 0.0043(6) 0.0027(5)
C4 0.0349(7) 0.0360(7) 0.0346(6) -0.0012(5) 0.0063(5) -0.0003(5)
O1 0.0442(6) 0.0678(8) 0.0709(8) 0.0070(6) 0.0203(6) -0.0078(5)
C5 0.0528(9) 0.0530(10) 0.0787(11) -0.0086(9) 0.0148(9) 0.0135(7)
C6 0.0512(9) 0.0686(12) 0.0548(9) -0.0087(9) -0.0098(8) -0.0017(8)
C7 0.0703(11) 0.0616(11) 0.0651(10) 0.0276(9) 0.0099(9) 0.0080(9)

loop_
_atom_type_symbol
_atom_type_description
_atom_type_scat_dispersion_real
_atom_type_scat_dispersion_imag
_atom_type_scat_source
C C 0.0033 0.0016 'International Tables Vol C Tables 4.2.6.8 and 6.1.1.4'
H H 0.0000 0.0000 'International Tables Vol C Tables 4.2.6.8 and 6.1.1.4'
O O 0.0106 0.0060 'International Tables Vol C Tables 4.2.6.8 and 6.1.1.4'

loop_
_geom_angle_atom_site_label_1
_geom_angle_atom_site_label_2
_geom_angle_atom_site_label_3
_geom_angle
_geom_angle_site_symmetry_1
_geom_angle_site_symmetry_3
O1 C1 C4 128.14(14) . .
O1 C1 C2 125.14(12) . .
C4 C1 C2 106.70(11) . .
C3 C2 C5 112.69(13) 3_657 .
C3 C2 C6 111.70(12) 3_657 .
C5 C2 C6 109.94(13) . .
C3 C2 C1 103.57(10) 3_657 .
C5 C2 C1 110.11(12) . .
C6 C2 C1 108.60(13) . .
C4 C3 C7 127.41(14) . .
C4 C3 C2 109.50(12) . 3_657
C7 C3 C2 123.09(13) . 3_657
C3 C4 C4 113.20(14) . 3_657
C3 C4 C1 139.86(13) . .
C4 C4 C1 106.92(14) 3_657 .
C2 C5 H1 109.5 . .
C2 C5 H2 109.5 . .
H1 C5 H2 109.5 . .
C2 C5 H3 109.5 . .
H1 C5 H3 109.5 . .
H2 C5 H3 109.5 . .
C2 C6 H4 109.5 . .
C2 C6 H5 109.5 . .
H4 C6 H5 109.5 . .
C2 C6 H6 109.5 . .
H4 C6 H6 109.5 . .
H5 C6 H6 109.5 . .
C3 C7 H7 109.5 . .
C3 C7 H8 109.5 . .
H7 C7 H8 109.5 . .
C3 C7 H9 109.5 . .
H7 C7 H9 109.5 . .
H8 C7 H9 109.5 . .

loop_
_geom_bond_atom_site_label_1
_geom_bond_atom_site_label_2
_geom_bond_distance
_geom_bond_site_symmetry_2
C1 O1 1.2141(17) .
C1 C4 1.4760(18) .
C1 C2 1.545(2) .
C2 C3 1.5250(19) 3_657
C2 C5 1.534(2) .
C2 C6 1.536(2) .
C3 C4 1.3428(19) .
C3 C7 1.490(2) .
C4 C4 1.447(2) 3_657
C5 H1 0.9800 .
C5 H2 0.9800 .
C5 H3 0.9800 .
C6 H4 0.9800 .
C6 H5 0.9800 .
C6 H6 0.9800 .
C7 H7 0.9800 .
C7 H8 0.9800 .
C7 H9 0.9800 .

loop_
_geom_torsion_atom_site_label_1
_geom_torsion_atom_site_label_2
_geom_torsion_atom_site_label_3
_geom_torsion_atom_site_label_4
_geom_torsion
_geom_torsion_site_symmetry_1
_geom_torsion_site_symmetry_4
O1 C1 C2 C3 -175.61(14) . 3_657
C4 C1 C2 C3 3.26(14) . 3_657
O1 C1 C2 C5 -54.88(19) . .
C4 C1 C2 C5 123.98(13) . .
O1 C1 C2 C6 65.54(18) . .
C4 C1 C2 C6 -115.59(13) . .
C7 C3 C4 C4 178.98(16) . 3_657
C2 C3 C4 C4 -1.16(19) 3_657 3_657
C7 C3 C4 C1 -2.6(3) . .
C2 C3 C4 C1 177.31(16) 3_657 .
O1 C1 C4 C3 -2.4(3) . .
C2 C1 C4 C3 178.76(16) . .
O1 C1 C4 C4 176.10(15) . 3_657
C2 C1 C4 C4 -2.71(17) . 3_657
